data_4325666
loop_
_publ_author_name
'Daniel E. Bugaris'
'Eun Sang Choi'
'Roy Copping'
'Per-Anders Glans'
'Stefan G. Minasian'
'Tolek Tyliszczak'
'Stosh A. Kozimor'
'David K. Shuh'
'James A. Ibers'

_publ_section_title
;
 Pentavalent and Tetravalent Uranium Selenides, Tl3Cu4USe6 and Tl2Ag2USe4:
 Syntheses, Characterization, and Structural Comparison to Other Layered
 Actinide Chalcogenide Compounds
;
_journal_name_full 'Inorganic Chemistry'
_journal_page_first 6656
_journal_page_last 6666
_journal_paper_doi 10.1021/ic200565n
_journal_volume 50
_journal_year 2011
_chemical_formula_moiety 'Ag2 Se4 Tl2 U'
_chemical_formula_sum 'Ag2 Se4 Tl2 U'
_chemical_formula_weight 1178.35
_chemical_name_systematic
; 

 ? 

;
_space_group_IT_number 12
_symmetry_cell_setting monoclinic
_symmetry_space_group_name_Hall '-C 2y'
_symmetry_space_group_name_H-M 'C 1 2/m 1'
_atom_sites_solution_primary direct
_atom_sites_solution_secondary difmap
_audit_creation_method SHELXL-97
_cell_angle_alpha 90.00
_cell_angle_beta 127.3000(10)
_cell_angle_gamma 90.00
_cell_formula_units_Z 2
_cell_length_a 14.4919(5)
_cell_length_b 4.2301(2)
_cell_length_c 9.4745(4)
_cell_measurement_reflns_used 1852
_cell_measurement_temperature 100(2)
_cell_measurement_theta_max 28.30
_cell_measurement_theta_min 2.87
_cell_volume 462.02(3)
_computing_cell_refinement 'APEX2 versino 2009.5-1 (Bruker, 2009)'
_computing_data_collection 'APEX2 version 2009.5-1 (Bruker, 2009)'
_computing_data_reduction 'SAINT version 7.34a (Bruker, 2009)'
_computing_molecular_graphics 'CrystalMaker version 2.2.1 (Palmer, 2009)'
_computing_publication_material 'SHELXTL-97 (Sheldrick, 2008)'
_computing_structure_refinement 'SHELXL-97 (Sheldrick, 2008)'
_computing_structure_solution 'SHELXS-97 (Sheldrick, 2008)'
_diffrn_ambient_temperature 100(2)
_diffrn_measured_fraction_theta_full 1.000
_diffrn_measured_fraction_theta_max 0.944
_diffrn_measurement_device_type 'Bruker APEX2 CCD'
_diffrn_measurement_method \w
_diffrn_radiation_monochromator graphite
_diffrn_radiation_source 'fine-focus sealed tube'
_diffrn_radiation_type MoK\a
_diffrn_radiation_wavelength 0.71073
_diffrn_reflns_av_R_equivalents 0.0413
_diffrn_reflns_av_sigmaI/netI 0.0328
_diffrn_reflns_limit_h_max 19
_diffrn_reflns_limit_h_min -19
_diffrn_reflns_limit_k_max 5
_diffrn_reflns_limit_k_min -5
_diffrn_reflns_limit_l_max 12
_diffrn_reflns_limit_l_min -11
_diffrn_reflns_number 2705
_diffrn_reflns_theta_full 25.00
_diffrn_reflns_theta_max 28.42
_diffrn_reflns_theta_min 2.70
_exptl_absorpt_coefficient_mu 72.058
_exptl_absorpt_correction_T_max 0.2244
_exptl_absorpt_correction_T_min 0.0140
_exptl_absorpt_correction_type numerical
_exptl_absorpt_process_details
;

'face indexed; SADABS version 2008/1 (Sheldrick, 2008)'

;
_exptl_crystal_colour black
_exptl_crystal_density_diffrn 8.470
_exptl_crystal_description needle
_exptl_crystal_F_000 968
_exptl_crystal_size_max 0.245
_exptl_crystal_size_mid 0.034
_exptl_crystal_size_min 0.026
_refine_diff_density_max 6.362
_refine_diff_density_min -3.447
_refine_diff_density_rms 0.610
_refine_ls_extinction_coef 0.0008(2)
_refine_ls_extinction_expression Fc^*^=kFc[1+0.001xFc^2^\l^3^/sin(2\q)]^-1/4^
_refine_ls_extinction_method SHELXL
_refine_ls_goodness_of_fit_ref 2.006
_refine_ls_matrix_type full
_refine_ls_number_parameters 30
_refine_ls_number_reflns 624
_refine_ls_number_restraints 0
_refine_ls_restrained_S_all 2.006
_refine_ls_R_factor_all 0.0383
_refine_ls_R_factor_gt 0.0371
_refine_ls_shift/su_max 0.001
_refine_ls_shift/su_mean 0.000
_refine_ls_structure_factor_coef Fsqd
_refine_ls_weighting_details
; calc 

 [1.00000+0.00000exp(0.00(sin\q/\l)^2^)]/ 

   [\s^2^(Fo^2^)+0.0000+0.0000*P+(0.0400P)^2^+0.0000sin\q/\l] 

 where P = 1.00000Fo^2^ + 0.00000Fc^2^ 

;
_refine_ls_weighting_scheme calc
_refine_ls_wR_factor_gt 0.1191
_refine_ls_wR_factor_ref 0.1196
_reflns_number_gt 601
_reflns_number_total 624
_reflns_threshold_expression >2sigma(I)
_cod_data_source_file ic200565n_si_002_2.cif
_cod_data_source_block Tl2Ag2USe4
_cod_database_code 4325666

loop_
_symmetry_equiv_pos_as_xyz
'x, y, z'
'-x, y, -z'
'x+1/2, y+1/2, z'
'-x+1/2, y+1/2, -z'
'-x, -y, -z'
'x, -y, z'
'-x+1/2, -y+1/2, -z'
'x+1/2, -y+1/2, z'

loop_
_atom_site_label
_atom_site_type_symbol
_atom_site_fract_x
_atom_site_fract_y
_atom_site_fract_z
_atom_site_U_iso_or_equiv
_atom_site_adp_type
_atom_site_occupancy
_atom_site_symmetry_multiplicity
_atom_site_calc_flag
_atom_site_refinement_flags
U1 U 0.0000 0.0000 0.0000 0.0119(3) Uani 1 4 d S
Tl1 Tl 0.37149(6) 0.0000 0.29072(9) 0.0154(3) Uani 1 2 d S
Ag1 Ag 0.31027(12) 0.0000 0.63105(18) 0.0152(4) Uani 1 2 d S
Se1 Se 0.07178(15) 0.0000 0.3547(3) 0.0143(4) Uani 1 2 d S
Se2 Se 0.65566(15) 0.0000 0.0621(2) 0.0156(5) Uani 1 2 d S

loop_
_atom_site_aniso_label
_atom_site_aniso_U_11
_atom_site_aniso_U_22
_atom_site_aniso_U_33
_atom_site_aniso_U_23
_atom_site_aniso_U_13
_atom_site_aniso_U_12
U1 0.0137(5) 0.0107(5) 0.0129(5) 0.000 0.0089(4) 0.000
Tl1 0.0164(5) 0.0152(5) 0.0151(5) 0.000 0.0098(4) 0.000
Ag1 0.0207(7) 0.0124(7) 0.0141(7) 0.000 0.0113(6) 0.000
Se1 0.0142(9) 0.0105(9) 0.0199(9) 0.000 0.0112(8) 0.000
Se2 0.0151(9) 0.0211(10) 0.0130(9) 0.000 0.0098(8) 0.000

loop_
_atom_type_symbol
_atom_type_description
_atom_type_scat_dispersion_real
_atom_type_scat_dispersion_imag
_atom_type_scat_source
Se Se -0.0929 2.2259 'International Tables Vol C Tables 4.2.6.8 and 6.1.1.4'
Ag Ag -0.8971 1.1015 'International Tables Vol C Tables 4.2.6.8 and 6.1.1.4'
Tl Tl -2.8358 9.6688 'International Tables Vol C Tables 4.2.6.8 and 6.1.1.4'
U U -9.6767 9.6646 'International Tables Vol C Tables 4.2.6.8 and 6.1.1.4'

loop_
_geom_angle_atom_site_label_1
_geom_angle_atom_site_label_2
_geom_angle_atom_site_label_3
_geom_angle
_geom_angle_site_symmetry_1
_geom_angle_site_symmetry_3
Se1 U1 Se1 180.0 5 .
Se1 U1 Se2 94.48(4) 5 7_545
Se1 U1 Se2 85.52(4) . 7_545
Se1 U1 Se2 85.52(4) 5 3_455
Se1 U1 Se2 94.48(4) . 3_455
Se2 U1 Se2 180.00(7) 7_545 3_455
Se1 U1 Se2 94.48(4) 5 7
Se1 U1 Se2 85.52(4) . 7
Se2 U1 Se2 94.47(5) 7_545 7
Se2 U1 Se2 85.53(5) 3_455 7
Se1 U1 Se2 85.52(4) 5 3_445
Se1 U1 Se2 94.48(4) . 3_445
Se2 U1 Se2 85.53(5) 7_545 3_445
Se2 U1 Se2 94.47(5) 3_455 3_445
Se2 U1 Se2 180.00(7) 7 3_445
Se1 U1 Ag1 132.21(3) 5 7_556
Se1 U1 Ag1 47.79(3) . 7_556
Se2 U1 Ag1 132.98(4) 7_545 7_556
Se2 U1 Ag1 47.02(4) 3_455 7_556
Se2 U1 Ag1 78.87(4) 7 7_556
Se2 U1 Ag1 101.13(4) 3_445 7_556
Se1 U1 Ag1 47.79(3) 5 3_444
Se1 U1 Ag1 132.21(3) . 3_444
Se2 U1 Ag1 47.02(4) 7_545 3_444
Se2 U1 Ag1 132.98(4) 3_455 3_444
Se2 U1 Ag1 101.13(4) 7 3_444
Se2 U1 Ag1 78.87(4) 3_445 3_444
Ag1 U1 Ag1 180.00(5) 7_556 3_444
Se1 U1 Ag1 132.21(3) 5 7_546
Se1 U1 Ag1 47.79(3) . 7_546
Se2 U1 Ag1 78.87(4) 7_545 7_546
Se2 U1 Ag1 101.13(4) 3_455 7_546
Se2 U1 Ag1 132.98(4) 7 7_546
Se2 U1 Ag1 47.02(4) 3_445 7_546
Ag1 U1 Ag1 73.13(3) 7_556 7_546
Ag1 U1 Ag1 106.87(3) 3_444 7_546
Se1 U1 Ag1 47.79(3) 5 3_454
Se1 U1 Ag1 132.21(3) . 3_454
Se2 U1 Ag1 101.13(4) 7_545 3_454
Se2 U1 Ag1 78.87(4) 3_455 3_454
Se2 U1 Ag1 47.02(4) 7 3_454
Se2 U1 Ag1 132.98(4) 3_445 3_454
Ag1 U1 Ag1 106.87(3) 7_556 3_454
Ag1 U1 Ag1 73.13(3) 3_444 3_454
Ag1 U1 Ag1 180.0 7_546 3_454
Se1 U1 Tl1 79.90(4) 5 5
Se1 U1 Tl1 100.10(4) . 5
Se2 U1 Tl1 49.43(3) 7_545 5
Se2 U1 Tl1 130.57(3) 3_455 5
Se2 U1 Tl1 49.43(3) 7 5
Se2 U1 Tl1 130.57(3) 3_445 5
Ag1 U1 Tl1 123.44(2) 7_556 5
Ag1 U1 Tl1 56.56(2) 3_444 5
Ag1 U1 Tl1 123.44(2) 7_546 5
Ag1 U1 Tl1 56.56(2) 3_454 5
Se1 U1 Tl1 100.10(4) 5 .
Se1 U1 Tl1 79.90(4) . .
Se2 U1 Tl1 130.57(3) 7_545 .
Se2 U1 Tl1 49.43(3) 3_455 .
Se2 U1 Tl1 130.57(3) 7 .
Se2 U1 Tl1 49.43(3) 3_445 .
Ag1 U1 Tl1 56.56(2) 7_556 .
Ag1 U1 Tl1 123.44(2) 3_444 .
Ag1 U1 Tl1 56.56(2) 7_546 .
Ag1 U1 Tl1 123.44(2) 3_454 .
Tl1 U1 Tl1 180.0 5 .
Se2 Tl1 Se2 80.88(4) 5_655 3_445
Se2 Tl1 Se2 80.88(4) 5_655 3_455
Se2 Tl1 Se2 80.40(4) 3_445 3_455
Se2 Tl1 Se1 74.07(4) 5_655 3
Se2 Tl1 Se1 154.95(5) 3_445 3
Se2 Tl1 Se1 95.03(3) 3_455 3
Se2 Tl1 Se1 74.07(4) 5_655 3_545
Se2 Tl1 Se1 95.03(3) 3_445 3_545
Se2 Tl1 Se1 154.95(5) 3_455 3_545
Se1 Tl1 Se1 78.67(4) 3 3_545
Se2 Tl1 Tl1 125.73(5) 5_655 5_656
Se2 Tl1 Tl1 134.35(3) 3_445 5_656
Se2 Tl1 Tl1 134.35(3) 3_455 5_656
Se1 Tl1 Tl1 64.74(3) 3 5_656
Se1 Tl1 Tl1 64.74(3) 3_545 5_656
Se2 Tl1 Se1 143.62(2) 5_655 7_556
Se2 Tl1 Se1 125.45(4) 3_445 7_556
Se2 Tl1 Se1 79.94(4) 3_455 7_556
Se1 Tl1 Se1 77.16(5) 3 7_556
Se1 Tl1 Se1 121.25(3) 3_545 7_556
Tl1 Tl1 Se1 56.52(3) 5_656 7_556
Se2 Tl1 Se1 143.62(2) 5_655 7_546
Se2 Tl1 Se1 79.94(4) 3_445 7_546
Se2 Tl1 Se1 125.45(4) 3_455 7_546
Se1 Tl1 Se1 121.25(3) 3 7_546
Se1 Tl1 Se1 77.16(5) 3_545 7_546
Tl1 Tl1 Se1 56.52(3) 5_656 7_546
Se1 Tl1 Se1 71.55(4) 7_556 7_546
Se2 Tl1 Ag1 123.98(3) 5_655 7_546
Se2 Tl1 Ag1 43.12(4) 3_445 7_546
Se2 Tl1 Ag1 89.51(3) 3_455 7_546
Se1 Tl1 Ag1 161.92(4) 3 7_546
Se1 Tl1 Ag1 104.02(3) 3_545 7_546
Tl1 Tl1 Ag1 99.85(3) 5_656 7_546
Se1 Tl1 Ag1 86.46(3) 7_556 7_546
Se1 Tl1 Ag1 44.35(3) 7_546 7_546
Se2 Tl1 Ag1 123.98(3) 5_655 7_556
Se2 Tl1 Ag1 89.51(3) 3_445 7_556
Se2 Tl1 Ag1 43.12(4) 3_455 7_556
Se1 Tl1 Ag1 104.02(3) 3 7_556
Se1 Tl1 Ag1 161.92(4) 3_545 7_556
Tl1 Tl1 Ag1 99.85(3) 5_656 7_556
Se1 Tl1 Ag1 44.35(3) 7_556 7_556
Se1 Tl1 Ag1 86.46(3) 7_546 7_556
Ag1 Tl1 Ag1 67.94(3) 7_546 7_556
Se2 Tl1 Ag1 163.62(5) 5_655 .
Se2 Tl1 Ag1 86.63(4) 3_445 .
Se2 Tl1 Ag1 86.63(4) 3_455 .
Se1 Tl1 Ag1 117.86(4) 3 .
Se1 Tl1 Ag1 117.86(4) 3_545 .
Tl1 Tl1 Ag1 70.65(3) 5_656 .
Se1 Tl1 Ag1 41.92(3) 7_556 .
Se1 Tl1 Ag1 41.92(3) 7_546 .
Ag1 Tl1 Ag1 44.85(3) 7_546 .
Ag1 Tl1 Ag1 44.85(3) 7_556 .
Se2 Tl1 Ag1 66.52(4) 5_655 5_656
Se2 Tl1 Ag1 128.48(3) 3_445 5_656
Se2 Tl1 Ag1 128.48(3) 3_455 5_656
Se1 Tl1 Ag1 39.41(2) 3 5_656
Se1 Tl1 Ag1 39.41(2) 3_545 5_656
Tl1 Tl1 Ag1 59.21(3) 5_656 5_656
Se1 Tl1 Ag1 103.22(3) 7_556 5_656
Se1 Tl1 Ag1 103.22(3) 7_546 5_656
Ag1 Tl1 Ag1 141.69(2) 7_546 5_656
Ag1 Tl1 Ag1 141.69(2) 7_556 5_656
Ag1 Tl1 Ag1 129.86(2) . 5_656
Se2 Ag1 Se1 104.93(6) 5_656 7_556
Se2 Ag1 Se1 104.93(6) 5_656 7_546
Se1 Ag1 Se1 104.73(8) 7_556 7_546
Se2 Ag1 Se1 109.36(7) 5_656 .
Se1 Ag1 Se1 115.91(5) 7_556 .
Se1 Ag1 Se1 115.91(5) 7_546 .
Se2 Ag1 Ag1 123.81(6) 5_656 7_546
Se1 Ag1 Ag1 130.91(9) 7_556 7_546
Se1 Ag1 Ag1 60.09(4) 7_546 7_546
Se1 Ag1 Ag1 55.81(5) . 7_546
Se2 Ag1 Ag1 123.81(6) 5_656 7_556
Se1 Ag1 Ag1 60.09(4) 7_556 7_556
Se1 Ag1 Ag1 130.91(9) 7_546 7_556
Se1 Ag1 Ag1 55.81(5) . 7_556
Ag1 Ag1 Ag1 93.49(8) 7_546 7_556
Se2 Ag1 U1 53.04(3) 5_656 3_556
Se1 Ag1 U1 52.29(4) 7_556 3_556
Se1 Ag1 U1 109.38(6) 7_546 3_556
Se1 Ag1 U1 134.56(4) . 3_556
Ag1 Ag1 U1 168.94(6) 7_546 3_556
Ag1 Ag1 U1 96.53(3) 7_556 3_556
Se2 Ag1 U1 53.04(3) 5_656 3_546
Se1 Ag1 U1 109.38(6) 7_556 3_546
Se1 Ag1 U1 52.29(4) 7_546 3_546
Se1 Ag1 U1 134.56(4) . 3_546
Ag1 Ag1 U1 96.53(3) 7_546 3_546
Ag1 Ag1 U1 168.94(6) 7_556 3_546
U1 Ag1 U1 73.13(3) 3_556 3_546
Se2 Ag1 Tl1 58.12(4) 5_656 7_546
Se1 Ag1 Tl1 158.83(5) 7_556 7_546
Se1 Ag1 Tl1 92.72(4) 7_546 7_546
Se1 Ag1 Tl1 64.65(4) . 7_546
Ag1 Ag1 Tl1 68.36(4) 7_546 7_546
Ag1 Ag1 Tl1 116.43(7) 7_556 7_546
U1 Ag1 Tl1 110.84(4) 3_556 7_546
U1 Ag1 Tl1 71.94(2) 3_546 7_546
Se2 Ag1 Tl1 58.12(4) 5_656 7_556
Se1 Ag1 Tl1 92.72(3) 7_556 7_556
Se1 Ag1 Tl1 158.83(5) 7_546 7_556
Se1 Ag1 Tl1 64.65(4) . 7_556
Ag1 Ag1 Tl1 116.43(7) 7_546 7_556
Ag1 Ag1 Tl1 68.36(4) 7_556 7_556
U1 Ag1 Tl1 71.94(2) 3_556 7_556
U1 Ag1 Tl1 110.84(4) 3_546 7_556
Tl1 Ag1 Tl1 67.94(3) 7_546 7_556
Se2 Ag1 Tl1 160.81(7) 5_656 .
Se1 Ag1 Tl1 64.83(5) 7_556 .
Se1 Ag1 Tl1 64.83(5) 7_546 .
Se1 Ag1 Tl1 89.83(5) . .
Ag1 Ag1 Tl1 66.80(5) 7_546 .
Ag1 Ag1 Tl1 66.80(5) 7_556 .
U1 Ag1 Tl1 113.13(3) 3_556 .
U1 Ag1 Tl1 113.13(3) 3_546 .
Tl1 Ag1 Tl1 135.15(3) 7_546 .
Tl1 Ag1 Tl1 135.15(3) 7_556 .
Se2 Ag1 Tl1 110.67(6) 5_656 5_656
Se1 Ag1 Tl1 52.49(4) 7_556 5_656
Se1 Ag1 Tl1 52.49(4) 7_546 5_656
Se1 Ag1 Tl1 139.96(6) . 5_656
Ag1 Ag1 Tl1 100.24(6) 7_546 5_656
Ag1 Ag1 Tl1 100.24(6) 7_556 5_656
U1 Ag1 Tl1 73.39(3) 3_556 5_656
U1 Ag1 Tl1 73.39(3) 3_546 5_656
Tl1 Ag1 Tl1 141.69(2) 7_546 5_656
Tl1 Ag1 Tl1 141.69(2) 7_556 5_656
Tl1 Ag1 Tl1 50.14(2) . 5_656
Ag1 Se1 Ag1 104.73(8) 7_556 7_546
Ag1 Se1 Ag1 64.09(5) 7_556 .
Ag1 Se1 Ag1 64.09(5) 7_546 .
Ag1 Se1 U1 79.92(5) 7_556 .
Ag1 Se1 U1 79.92(5) 7_546 .
Ag1 Se1 U1 117.66(7) . .
Ag1 Se1 Tl1 166.11(6) 7_556 3_445
Ag1 Se1 Tl1 88.10(3) 7_546 3_445
Ag1 Se1 Tl1 127.95(5) . 3_445
U1 Se1 Tl1 97.47(5) . 3_445
Ag1 Se1 Tl1 88.10(3) 7_556 3_455
Ag1 Se1 Tl1 166.11(6) 7_546 3_455
Ag1 Se1 Tl1 127.95(5) . 3_455
U1 Se1 Tl1 97.47(5) . 3_455
Tl1 Se1 Tl1 78.67(4) 3_445 3_455
Ag1 Se1 Tl1 73.24(4) 7_556 7_556
Ag1 Se1 Tl1 129.61(7) 7_546 7_556
Ag1 Se1 Tl1 70.99(4) . 7_556
U1 Se1 Tl1 144.03(2) . 7_556
Tl1 Se1 Tl1 102.84(5) 3_445 7_556
Tl1 Se1 Tl1 58.75(3) 3_455 7_556
Ag1 Se1 Tl1 129.61(7) 7_556 7_546
Ag1 Se1 Tl1 73.24(4) 7_546 7_546
Ag1 Se1 Tl1 70.99(4) . 7_546
U1 Se1 Tl1 144.03(2) . 7_546
Tl1 Se1 Tl1 58.75(3) 3_445 7_546
Tl1 Se1 Tl1 102.84(5) 3_455 7_546
Tl1 Se1 Tl1 71.55(4) 7_556 7_546
Ag1 Se1 Tl1 52.98(4) 7_556 .
Ag1 Se1 Tl1 52.98(4) 7_546 .
Ag1 Se1 Tl1 53.94(4) . .
U1 Se1 Tl1 63.72(3) . .
Tl1 Se1 Tl1 137.83(3) 3_445 .
Tl1 Se1 Tl1 137.83(3) 3_455 .
Tl1 Se1 Tl1 114.14(4) 7_556 .
Tl1 Se1 Tl1 114.14(4) 7_546 .
Ag1 Se1 Tl1 109.42(5) 7_556 5
Ag1 Se1 Tl1 109.42(5) 7_546 5
Ag1 Se1 Tl1 167.30(6) . 5
U1 Se1 Tl1 49.64(3) . 5
Tl1 Se1 Tl1 60.21(3) 3_445 5
Tl1 Se1 Tl1 60.21(3) 3_455 5
Tl1 Se1 Tl1 118.76(4) 7_556 5
Tl1 Se1 Tl1 118.76(4) 7_546 5
Tl1 Se1 Tl1 113.36(4) . 5
Ag1 Se2 U1 79.94(5) 5_656 3_545
Ag1 Se2 U1 79.94(5) 5_656 3
U1 Se2 U1 94.47(5) 3_545 3
Ag1 Se2 Tl1 177.19(8) 5_656 5_655
U1 Se2 Tl1 101.92(4) 3_545 5_655
U1 Se2 Tl1 101.92(4) 3 5_655
Ag1 Se2 Tl1 78.76(5) 5_656 3
U1 Se2 Tl1 157.58(6) 3_545 3
U1 Se2 Tl1 88.665(15) 3 3
Tl1 Se2 Tl1 99.12(4) 5_655 3
Ag1 Se2 Tl1 78.76(5) 5_656 3_545
U1 Se2 Tl1 88.665(15) 3_545 3_545
U1 Se2 Tl1 157.58(6) 3 3_545
Tl1 Se2 Tl1 99.12(4) 5_655 3_545
Tl1 Se2 Tl1 80.40(4) 3 3_545
Ag1 Se2 Tl1 126.358(18) 5_656 5_645
U1 Se2 Tl1 62.080(18) 3_545 5_645
U1 Se2 Tl1 135.52(5) 3 5_645
Tl1 Se2 Tl1 53.591(18) 5_655 5_645
Tl1 Se2 Tl1 127.84(4) 3 5_645
Tl1 Se2 Tl1 64.82(2) 3_545 5_645
Ag1 Se2 Tl1 126.358(18) 5_656 5_665
U1 Se2 Tl1 135.52(5) 3_545 5_665
U1 Se2 Tl1 62.080(18) 3 5_665
Tl1 Se2 Tl1 53.591(18) 5_655 5_665
Tl1 Se2 Tl1 64.82(2) 3 5_665
Tl1 Se2 Tl1 127.84(4) 3_545 5_665
Tl1 Se2 Tl1 107.18(4) 5_645 5_665

loop_
_geom_bond_atom_site_label_1
_geom_bond_atom_site_label_2
_geom_bond_distance
_geom_bond_site_symmetry_2
U1 Se1 2.8525(19) 5
U1 Se1 2.8525(19) .
U1 Se2 2.8810(12) 7_545
U1 Se2 2.8810(12) 3_455
U1 Se2 2.8810(12) 7
U1 Se2 2.8810(12) 3_445
U1 Ag1 3.5502(11) 7_556
U1 Ag1 3.5502(11) 3_444
U1 Ag1 3.5502(11) 7_546
U1 Ag1 3.5502(11) 3_454
Tl1 Se2 3.120(2) 5_655
Tl1 Se2 3.2769(14) 3_445
Tl1 Se2 3.2769(14) 3_455
Tl1 Se1 3.3368(15) 3
Tl1 Se1 3.3368(15) 3_545
Tl1 Tl1 3.4202(13) 5_656
Tl1 Se1 3.6181(17) 7_556
Tl1 Se1 3.6181(17) 7_546
Tl1 Ag1 3.7851(13) 7_546
Tl1 Ag1 3.7851(13) 7_556
Tl1 Ag1 3.8278(16) .
Ag1 Se2 2.638(2) 5_656
Ag1 Se1 2.6708(15) 7_556
Ag1 Se1 2.6708(14) 7_546
Ag1 Se1 2.799(2) .
Ag1 Ag1 2.9042(19) 7_546
Ag1 Ag1 2.9042(19) 7_556
Ag1 U1 3.5502(11) 3_556
Ag1 U1 3.5502(11) 3_546
Ag1 Tl1 3.7851(13) 7_546
Ag1 Tl1 3.7851(13) 7_556
Se1 Ag1 2.6708(14) 7_556
Se1 Ag1 2.6708(14) 7_546
Se1 Tl1 3.3368(15) 3_445
Se1 Tl1 3.3368(15) 3_455
Se1 Tl1 3.6180(17) 7_556
Se1 Tl1 3.6180(17) 7_546
Se2 Ag1 2.638(2) 5_656
Se2 U1 2.8810(12) 3_545
Se2 U1 2.8810(12) 3
Se2 Tl1 3.120(2) 5_655
Se2 Tl1 3.2768(14) 3
Se2 Tl1 3.2768(14) 3_545
